data_7031262
loop_
_publ_author_name
'Balakrishna, Maravanji S.'
'Suresh, Devarajan'
'Ananthnag, Guddekoppa S.'
'Mague, Joel T.'

_publ_section_title
;
 Quaternization and oxidation reactions of cyclodiphosphazane derivatives
 and their copper(i) and gold(i) complexes.
;
_journal_issue 23
_journal_name_full 'Dalton transactions (Cambridge, England : 2003)'
_journal_page_first 8835
_journal_page_last 8848
_journal_paper_doi 10.1039/c4dt00801d
_journal_volume 43
_journal_year 2014
_chemical_formula_moiety 'C20 H47 N6 P2 Se2, 0.5(O H2), 2I'
_chemical_formula_sum 'C20 H47 I2 N6 O0.5 P2 Se2'
_chemical_formula_weight 853.29
_chemical_name_systematic
;
4-[1,3-di-<i>tert</i>-butyl-4-(4,4-dimethylpiperazin-4-ium-1-
yl)-2,4-diselanylidene-1,3,2\l^5^,4\l^5^-diazadiphosphedin-2-
yl]-1,1-dimethylpiperazin-1-ium iodide hydrate
;
_space_group_crystal_system monoclinic
_space_group_IT_number 13
_space_group_name_Hall '-P 2yc'
_space_group_name_H-M_alt 'P 1 2/c 1'
_symmetry_space_group_name_Hall '-P 2yc'
_symmetry_space_group_name_H-M 'P 1 2/c 1'
_atom_sites_solution_hydrogens mixed
_atom_sites_solution_primary direct
_atom_sites_solution_secondary difmap
_audit_creation_method SHELXL-2013
_cell_angle_alpha 90
_cell_angle_beta 107.558(2)
_cell_angle_gamma 90
_cell_formula_units_Z 8
_cell_length_a 32.556(3)
_cell_length_b 9.5372(10)
_cell_length_c 21.679(2)
_cell_measurement_reflns_used 9118
_cell_measurement_temperature 100(2)
_cell_measurement_theta_max 28.27
_cell_measurement_theta_min 2.23
_cell_volume 6417.6(11)
_computing_cell_refinement 'Bruker <i>SMART</i> (Bruker, 2000)'
_computing_data_collection 'Bruker <i>SMART</i> (Bruker, 2000)'
_computing_data_reduction 'Bruker </i>SAINT</i> (Bruker, 2004)'
_computing_molecular_graphics '<i>DIAMOND</i> (Brandenburg & Putz, 2012)'
_computing_publication_material 'Bruker <i>SHELXTL</i> (Bruker, 2000a)'
_computing_structure_refinement '<i>SHELXL-2013</i> (Sheldrick, 2013)'
_computing_structure_solution '<i>SHELXS-97</i> (Sheldrick, 2008)'
_diffrn_ambient_temperature 100(2)
_diffrn_measured_fraction_theta_full 0.999
_diffrn_measured_fraction_theta_max 0.998
_diffrn_measurement_device_type 'Bruker-AXS Smart APEX CCD area detector'
_diffrn_measurement_method 'phi and omega scans'
_diffrn_radiation_monochromator graphite
_diffrn_radiation_source 'fine-focus sealed tube'
_diffrn_radiation_type MoK\a
_diffrn_radiation_wavelength 0.71073
_diffrn_reflns_av_R_equivalents 0.0690
_diffrn_reflns_av_unetI/netI 0.0462
_diffrn_reflns_Laue_measured_fraction_full 0.999
_diffrn_reflns_Laue_measured_fraction_max 0.998
_diffrn_reflns_limit_h_max 43
_diffrn_reflns_limit_h_min -43
_diffrn_reflns_limit_k_max 12
_diffrn_reflns_limit_k_min -12
_diffrn_reflns_limit_l_max 28
_diffrn_reflns_limit_l_min -28
_diffrn_reflns_number 110101
_diffrn_reflns_point_group_measured_fraction_full 0.999
_diffrn_reflns_point_group_measured_fraction_max 0.998
_diffrn_reflns_theta_full 28.300
_diffrn_reflns_theta_max 28.333
_diffrn_reflns_theta_min 2.011
_exptl_absorpt_coefficient_mu 4.350
_exptl_absorpt_correction_T_max 0.5933
_exptl_absorpt_correction_T_min 0.5483
_exptl_absorpt_correction_type multi-scan
_exptl_absorpt_process_details 'SADABS (Sheldrick, 2002)'
_exptl_crystal_colour colorless
_exptl_crystal_density_diffrn 1.766
_exptl_crystal_density_method 'not measured'
_exptl_crystal_description block
_exptl_crystal_F_000 3336
_exptl_crystal_size_max 0.157
_exptl_crystal_size_mid 0.151
_exptl_crystal_size_min 0.134
_exptl_transmission_factor_max 0.727
_exptl_transmission_factor_min 0.551
_refine_diff_density_max 2.042
_refine_diff_density_min -0.879
_refine_diff_density_rms 0.178
_refine_ls_extinction_method none
_refine_ls_goodness_of_fit_ref 1.151
_refine_ls_hydrogen_treatment constr
_refine_ls_matrix_type full
_refine_ls_number_parameters 606
_refine_ls_number_reflns 15994
_refine_ls_number_restraints 0
_refine_ls_restrained_S_all 1.151
_refine_ls_R_factor_all 0.0652
_refine_ls_R_factor_gt 0.0494
_refine_ls_shift/su_max 0.002
_refine_ls_shift/su_mean 0.000
_refine_ls_structure_factor_coef Fsqd
_refine_ls_weighting_details 'w=1/[\s^2^(Fo^2^)+(0.0421P)^2^+13.9217P] where P=(Fo^2^+2Fc^2^)/3'
_refine_ls_weighting_scheme calc
_refine_ls_wR_factor_gt 0.0987
_refine_ls_wR_factor_ref 0.1038
_reflns_Friedel_coverage 0.000
_reflns_number_gt 13166
_reflns_number_total 15994
_reflns_threshold_expression 'I > 2\s(I)'
_cod_data_source_file c4dt00801d2.cif
_cod_data_source_block msb310_sq_s
_cod_depositor_comments
;

2017-03-08
Z value and formula fixed to values more according to usual
chemical conventions.                 miguel
;
_cod_original_formula_sum 'C40 H94 I4 N12 O P4 Se4'
_cod_original_formula_weight 1706.59
_cod_original_formula_moiety 'C40 H94 N12 P4 Se4, O, 4I'
_cod_original_formula_units_Z 4
_cod_original_cell_volume 6417.7(11)
_cod_database_code 7031262
_shelx_space_group_comment
;
The symmetry employed for this shelxl refinement is uniquely defined
by the following loop, which should always be used as a source of
symmetry information in preference to the above space-group names.
They are only intended as comments.
;
_shelx_estimated_absorpt_t_min 0.548
_shelx_estimated_absorpt_t_max 0.593
_shelxl_version_number 2013-3

loop_
_space_group_symop_operation_xyz
'x, y, z'
'-x, y, -z+1/2'
'-x, -y, -z'
'x, -y, z-1/2'

loop_
_atom_site_label
_atom_site_type_symbol
_atom_site_fract_x
_atom_site_fract_y
_atom_site_fract_z
_atom_site_U_iso_or_equiv
_atom_site_adp_type
_atom_site_occupancy
_atom_site_site_symmetry_order
_atom_site_calc_flag
_atom_site_refinement_flags_posn
_atom_site_refinement_flags_adp
I1 I 0.48502(2) 0.35559(3) 0.37015(2) 0.02111(8) Uani 1 1 d . .
I2 I 0.40198(2) 0.89222(4) 0.14135(2) 0.02047(8) Uani 1 1 d . .
I3 I 0.99778(2) 0.27570(3) 0.10500(2) 0.01694(7) Uani 1 1 d . .
I4 I 0.10050(2) 0.25292(3) 0.75221(2) 0.01661(7) Uani 1 1 d . .
Se1 Se 0.25067(2) 0.33746(5) 0.26265(3) 0.01617(11) Uani 1 1 d . .
Se2 Se 0.29778(2) -0.11329(6) 0.37659(3) 0.02315(12) Uani 1 1 d . .
P1 P 0.30665(4) 0.22658(13) 0.26743(6) 0.0110(2) Uani 1 1 d . .
P2 P 0.33262(4) 0.00491(13) 0.32921(6) 0.0115(2) Uani 1 1 d . .
N1 N 0.30665(12) 0.0549(4) 0.25172(19) 0.0119(8) Uani 1 1 d . .
N2 N 0.33975(12) 0.1788(4) 0.34173(19) 0.0108(8) Uani 1 1 d . .
N3 N 0.33381(12) 0.3059(4) 0.22362(19) 0.0127(8) Uani 1 1 d . .
N4 N 0.38049(13) 0.4375(4) 0.1440(2) 0.0151(8) Uani 1 1 d . .
N5 N 0.38025(12) -0.0672(4) 0.3385(2) 0.0129(8) Uani 1 1 d . .
N6 N 0.46539(13) -0.1941(4) 0.38172(19) 0.0130(8) Uani 1 1 d . .
C1 C 0.27770(15) -0.0290(5) 0.1969(2) 0.0149(10) Uani 1 1 d . .
C2 C 0.27934(16) 0.0373(5) 0.1340(2) 0.0166(10) Uani 1 1 d . .
H2A H 0.3087 0.0308 0.1310 0.025 Uiso 1 1 calc R U
H2B H 0.2709 0.1361 0.1331 0.025 Uiso 1 1 calc R U
H2C H 0.2595 -0.0121 0.0974 0.025 Uiso 1 1 calc R U
C3 C 0.23168(15) -0.0329(5) 0.2010(3) 0.0208(11) Uani 1 1 d . .
H3A H 0.2135 -0.0878 0.1648 0.031 Uiso 1 1 calc R U
H3B H 0.2204 0.0629 0.1989 0.031 Uiso 1 1 calc R U
H3C H 0.2316 -0.0764 0.2420 0.031 Uiso 1 1 calc R U
C4 C 0.29599(16) -0.1776(5) 0.2020(3) 0.0196(11) Uani 1 1 d . .
H4A H 0.3259 -0.1740 0.2012 0.029 Uiso 1 1 calc R U
H4B H 0.2788 -0.2338 0.1655 0.029 Uiso 1 1 calc R U
H4C H 0.2950 -0.2204 0.2427 0.029 Uiso 1 1 calc R U
C5 C 0.35133(15) 0.2600(5) 0.4044(2) 0.0149(10) Uani 1 1 d . .
C6 C 0.31425(16) 0.2581(6) 0.4337(2) 0.0195(11) Uani 1 1 d . .
H6A H 0.2884 0.2972 0.4026 0.029 Uiso 1 1 calc R U
H6B H 0.3219 0.3145 0.4733 0.029 Uiso 1 1 calc R U
H6C H 0.3086 0.1613 0.4440 0.029 Uiso 1 1 calc R U
C7 C 0.36147(16) 0.4093(5) 0.3889(2) 0.0174(10) Uani 1 1 d . .
H7A H 0.3843 0.4078 0.3681 0.026 Uiso 1 1 calc R U
H7B H 0.3711 0.4638 0.4290 0.026 Uiso 1 1 calc R U
H7C H 0.3355 0.4524 0.3597 0.026 Uiso 1 1 calc R U
C8 C 0.39169(16) 0.1925(6) 0.4507(2) 0.0182(10) Uani 1 1 d . .
H8A H 0.3868 0.0919 0.4541 0.027 Uiso 1 1 calc R U
H8B H 0.3979 0.2359 0.4935 0.027 Uiso 1 1 calc R U
H8C H 0.4162 0.2067 0.4340 0.027 Uiso 1 1 calc R U
C9 C 0.37335(15) 0.2424(5) 0.2180(2) 0.0138(9) Uani 1 1 d . .
H9A H 0.3717 0.1392 0.2216 0.017 Uiso 1 1 calc R U
H9B H 0.3983 0.2760 0.2537 0.017 Uiso 1 1 calc R U
C10 C 0.37975(17) 0.2806(5) 0.1533(2) 0.0164(10) Uani 1 1 d . .
H10A H 0.4072 0.2400 0.1510 0.020 Uiso 1 1 calc R U
H10B H 0.3561 0.2394 0.1179 0.020 Uiso 1 1 calc R U
C11 C 0.33919(16) 0.4969(5) 0.1516(3) 0.0182(10) Uani 1 1 d . .
H11A H 0.3398 0.6004 0.1481 0.022 Uiso 1 1 calc R U
H11B H 0.3145 0.4620 0.1158 0.022 Uiso 1 1 calc R U
C12 C 0.33253(16) 0.4581(5) 0.2149(2) 0.0166(10) Uani 1 1 d . .
H12A H 0.3553 0.5021 0.2507 0.020 Uiso 1 1 calc R U
H12B H 0.3043 0.4944 0.2163 0.020 Uiso 1 1 calc R U
C13 C 0.41951(16) 0.5001(6) 0.1916(3) 0.0235(12) Uani 1 1 d . .
H13A H 0.4197 0.6017 0.1849 0.035 Uiso 1 1 calc R U
H13B H 0.4455 0.4587 0.1855 0.035 Uiso 1 1 calc R U
H13C H 0.4188 0.4810 0.2357 0.035 Uiso 1 1 calc R U
C14 C 0.38288(19) 0.4674(6) 0.0776(2) 0.0239(12) Uani 1 1 d . .
H14A H 0.3815 0.5689 0.0703 0.036 Uiso 1 1 calc R U
H14B H 0.3586 0.4220 0.0456 0.036 Uiso 1 1 calc R U
H14C H 0.4100 0.4309 0.0734 0.036 Uiso 1 1 calc R U
C15 C 0.41764(14) 0.0063(5) 0.3296(2) 0.0131(9) Uani 1 1 d . .
H15A H 0.4136 0.1088 0.3320 0.016 Uiso 1 1 calc R U
H15B H 0.4203 -0.0158 0.2863 0.016 Uiso 1 1 calc R U
C16 C 0.45859(15) -0.0381(5) 0.3817(2) 0.0148(10) Uani 1 1 d . .
H16A H 0.4836 0.0100 0.3742 0.018 Uiso 1 1 calc R U
H16B H 0.4567 -0.0087 0.4245 0.018 Uiso 1 1 calc R U
C17 C 0.42609(15) -0.2675(5) 0.3886(3) 0.0172(10) Uani 1 1 d . .
H17A H 0.4231 -0.2471 0.4319 0.021 Uiso 1 1 calc R U
H17B H 0.4296 -0.3701 0.3854 0.021 Uiso 1 1 calc R U
C18 C 0.38555(16) -0.2207(5) 0.3368(3) 0.0170(10) Uani 1 1 d . .
H18A H 0.3873 -0.2489 0.2937 0.020 Uiso 1 1 calc R U
H18B H 0.3602 -0.2674 0.3438 0.020 Uiso 1 1 calc R U
C19 C 0.47600(17) -0.2385(5) 0.3218(2) 0.0187(10) Uani 1 1 d . .
H19A H 0.4818 -0.3395 0.3236 0.028 Uiso 1 1 calc R U
H19B H 0.5016 -0.1877 0.3190 0.028 Uiso 1 1 calc R U
H19C H 0.4516 -0.2174 0.2836 0.028 Uiso 1 1 calc R U
C20 C 0.50321(16) -0.2314(6) 0.4389(3) 0.0200(11) Uani 1 1 d . .
H20A H 0.4969 -0.2066 0.4789 0.030 Uiso 1 1 calc R U
H20B H 0.5287 -0.1797 0.4365 0.030 Uiso 1 1 calc R U
H20C H 0.5088 -0.3324 0.4385 0.030 Uiso 1 1 calc R U
Se3 Se 0.18142(2) 0.24557(6) 1.08451(2) 0.01749(11) Uani 1 1 d . .
Se4 Se 0.23364(2) 0.70624(5) 1.02272(2) 0.01535(11) Uani 1 1 d . .
P3 P 0.15105(4) 0.36947(12) 1.00504(6) 0.0098(2) Uani 1 1 d . .
P4 P 0.17902(4) 0.59385(13) 0.97218(6) 0.0102(2) Uani 1 1 d . .
N7 N 0.18098(12) 0.4221(4) 0.95671(18) 0.0096(8) Uani 1 1 d . .
N8 N 0.14346(12) 0.5423(4) 1.01183(18) 0.0101(8) Uani 1 1 d . .
N9 N 0.10392(12) 0.3002(4) 0.9642(2) 0.0134(8) Uani 1 1 d . .
N10 N 0.01923(12) 0.1746(4) 0.91081(19) 0.0119(8) Uani 1 1 d . .
N11 N 0.15512(13) 0.6720(4) 0.90237(19) 0.0123(8) Uani 1 1 d . .
N12 N 0.11982(12) 0.7995(4) 0.7754(2) 0.0132(8) Uani 1 1 d . .
C21 C 0.21357(14) 0.3413(5) 0.9347(2) 0.0131(9) Uani 1 1 d . .
C22 C 0.21849(15) 0.4126(5) 0.8744(2) 0.0145(10) Uani 1 1 d . .
H22A H 0.2257 0.5117 0.8837 0.022 Uiso 1 1 calc R U
H22B H 0.1914 0.4052 0.8391 0.022 Uiso 1 1 calc R U
H22C H 0.2416 0.3667 0.8615 0.022 Uiso 1 1 calc R U
C23 C 0.25715(15) 0.3382(6) 0.9884(2) 0.0172(10) Uani 1 1 d . .
H23A H 0.2688 0.4335 0.9962 0.026 Uiso 1 1 calc R U
H23B H 0.2773 0.2782 0.9749 0.026 Uiso 1 1 calc R U
H23C H 0.2530 0.3009 1.0282 0.026 Uiso 1 1 calc R U
C24 C 0.19628(15) 0.1933(5) 0.9184(2) 0.0140(10) Uani 1 1 d . .
H24A H 0.2159 0.1398 0.9009 0.021 Uiso 1 1 calc R U
H24B H 0.1678 0.1974 0.8862 0.021 Uiso 1 1 calc R U
H24C H 0.1940 0.1474 0.9577 0.021 Uiso 1 1 calc R U
C25 C 0.13068(15) 0.6174(5) 1.0643(2) 0.0130(9) Uani 1 1 d . .
C26 C 0.16687(15) 0.6111(6) 1.1290(2) 0.0201(11) Uani 1 1 d . .
H26A H 0.1726 0.5131 1.1424 0.030 Uiso 1 1 calc R U
H26B H 0.1580 0.6626 1.1620 0.030 Uiso 1 1 calc R U
H26C H 0.1930 0.6536 1.1238 0.030 Uiso 1 1 calc R U
C27 C 0.09055(16) 0.5458(5) 1.0719(2) 0.0178(10) Uani 1 1 d . .
H27A H 0.0665 0.5589 1.0323 0.027 Uiso 1 1 calc R U
H27B H 0.0832 0.5871 1.1086 0.027 Uiso 1 1 calc R U
H27C H 0.0962 0.4453 1.0796 0.027 Uiso 1 1 calc R U
C28 C 0.12092(16) 0.7699(5) 1.0432(3) 0.0179(10) Uani 1 1 d . .
H28A H 0.1470 0.8142 1.0384 0.027 Uiso 1 1 calc R U
H28B H 0.1115 0.8205 1.0758 0.027 Uiso 1 1 calc R U
H28C H 0.0981 0.7727 1.0016 0.027 Uiso 1 1 calc R U
C29 C 0.09890(15) 0.1474(5) 0.9574(3) 0.0155(10) Uani 1 1 d . .
H29A H 0.1218 0.1009 0.9921 0.019 Uiso 1 1 calc R U
H29B H 0.1021 0.1181 0.9153 0.019 Uiso 1 1 calc R U
C30 C 0.05544(14) 0.1021(5) 0.9614(2) 0.0147(10) Uani 1 1 d . .
H30A H 0.0533 0.1241 1.0049 0.018 Uiso 1 1 calc R U
H30B H 0.0525 -0.0006 0.9552 0.018 Uiso 1 1 calc R U
C31 C 0.02570(14) 0.3303(5) 0.9195(2) 0.0118(9) Uani 1 1 d . .
H31A H 0.0225 0.3580 0.9618 0.014 Uiso 1 1 calc R U
H31B H 0.0031 0.3794 0.8852 0.014 Uiso 1 1 calc R U
C32 C 0.06969(14) 0.3757(5) 0.9164(2) 0.0134(9) Uani 1 1 d . .
H32A H 0.0718 0.3572 0.8725 0.016 Uiso 1 1 calc R U
H32B H 0.0733 0.4778 0.9246 0.016 Uiso 1 1 calc R U
C33 C 0.01679(16) 0.1297(5) 0.8434(2) 0.0171(10) Uani 1 1 d . .
H33A H 0.0431 0.1590 0.8338 0.026 Uiso 1 1 calc R U
H33B H -0.0083 0.1735 0.8125 0.026 Uiso 1 1 calc R U
H33C H 0.0140 0.0275 0.8400 0.026 Uiso 1 1 calc R U
C34 C -0.02259(14) 0.1354(5) 0.9221(2) 0.0150(10) Uani 1 1 d . .
H34A H -0.0258 0.0332 0.9202 0.022 Uiso 1 1 calc R U
H34B H -0.0465 0.1783 0.8886 0.022 Uiso 1 1 calc R U
H34C H -0.0227 0.1691 0.9647 0.022 Uiso 1 1 calc R U
C35 C 0.12012(15) 0.6034(5) 0.8520(2) 0.0130(9) Uani 1 1 d . .
H35A H 0.0920 0.6318 0.8569 0.016 Uiso 1 1 calc R U
H35B H 0.1228 0.5004 0.8574 0.016 Uiso 1 1 calc R U
C36 C 0.12173(15) 0.6432(5) 0.7850(2) 0.0135(9) Uani 1 1 d . .
H36A H 0.1487 0.6067 0.7788 0.016 Uiso 1 1 calc R U
H36B H 0.0972 0.5991 0.7521 0.016 Uiso 1 1 calc R U
C37 C 0.15607(16) 0.8650(5) 0.8288(2) 0.0162(10) Uani 1 1 d . .
H37A H 0.1840 0.8348 0.8240 0.019 Uiso 1 1 calc R U
H37B H 0.1543 0.9683 0.8245 0.019 Uiso 1 1 calc R U
C38 C 0.15421(17) 0.8243(5) 0.8952(2) 0.0155(10) Uani 1 1 d . .
H38A H 0.1790 0.8658 0.9285 0.019 Uiso 1 1 calc R U
H38B H 0.1275 0.8618 0.9018 0.019 Uiso 1 1 calc R U
C39 C 0.07654(16) 0.8557(5) 0.7739(3) 0.0180(10) Uani 1 1 d . .
H39A H 0.0758 0.9572 0.7666 0.027 Uiso 1 1 calc R U
H39B H 0.0713 0.8361 0.8152 0.027 Uiso 1 1 calc R U
H39C H 0.0542 0.8104 0.7388 0.027 Uiso 1 1 calc R U
C40 C 0.12676(17) 0.8324(5) 0.7115(2) 0.0194(11) Uani 1 1 d . .
H40A H 0.1246 0.9339 0.7041 0.029 Uiso 1 1 calc R U
H40B H 0.1048 0.7847 0.6768 0.029 Uiso 1 1 calc R U
H40C H 0.1554 0.8001 0.7119 0.029 Uiso 1 1 calc R U
O1 O 0.43905(15) 0.8817(5) 0.5320(2) 0.0428(12) Uani 1 1 d . .
H1OA H 0.4568 0.8425 0.5644 0.051 Uiso 1 1 d R U
H1OB H 0.4213 0.9197 0.5487 0.051 Uiso 1 1 d R U

loop_
_atom_site_aniso_label
_atom_site_aniso_U_11
_atom_site_aniso_U_22
_atom_site_aniso_U_33
_atom_site_aniso_U_23
_atom_site_aniso_U_13
_atom_site_aniso_U_12
I1 0.01882(16) 0.01303(16) 0.0302(2) 0.00479(14) 0.00543(14) -0.00016(12)
I2 0.02655(17) 0.01577(17) 0.02024(18) 0.00084(13) 0.00880(14) 0.00652(13)
I3 0.02054(16) 0.01037(15) 0.01806(17) 0.00120(12) 0.00305(13) 0.00133(12)
I4 0.02311(16) 0.01346(16) 0.01283(16) -0.00065(12) 0.00479(13) -0.00574(12)
Se1 0.0123(2) 0.0148(2) 0.0203(3) -0.0021(2) 0.00316(19) 0.00436(18)
Se2 0.0238(3) 0.0193(3) 0.0308(3) 0.0043(2) 0.0148(2) -0.0062(2)
P1 0.0106(5) 0.0087(6) 0.0122(6) -0.0011(5) 0.0015(5) 0.0019(4)
P2 0.0113(5) 0.0091(6) 0.0134(6) 0.0011(5) 0.0028(5) -0.0013(4)
N1 0.0127(18) 0.0070(18) 0.013(2) -0.0002(15) -0.0004(16) -0.0005(15)
N2 0.0120(18) 0.0083(19) 0.011(2) -0.0010(15) 0.0021(15) -0.0011(14)
N3 0.0164(19) 0.0067(18) 0.015(2) 0.0003(16) 0.0055(16) 0.0043(15)
N4 0.021(2) 0.0084(19) 0.016(2) 0.0071(16) 0.0056(17) 0.0036(16)
N5 0.0122(18) 0.0057(18) 0.018(2) 0.0042(16) 0.0005(16) 0.0018(14)
N6 0.018(2) 0.0072(19) 0.011(2) -0.0014(15) 0.0003(16) -0.0001(15)
C1 0.015(2) 0.007(2) 0.018(3) -0.0030(19) -0.0025(19) 0.0006(18)
C2 0.017(2) 0.013(2) 0.014(3) -0.005(2) -0.0036(19) 0.0034(19)
C3 0.016(2) 0.014(3) 0.028(3) -0.003(2) 0.001(2) -0.0018(19)
C4 0.017(2) 0.013(2) 0.025(3) -0.006(2) 0.000(2) 0.0004(19)
C5 0.014(2) 0.018(3) 0.011(2) -0.0001(19) 0.0012(18) -0.0019(19)
C6 0.020(2) 0.023(3) 0.017(3) -0.002(2) 0.008(2) 0.001(2)
C7 0.022(3) 0.014(2) 0.014(3) -0.006(2) 0.003(2) -0.003(2)
C8 0.021(2) 0.020(3) 0.014(3) -0.001(2) 0.006(2) 0.003(2)
C9 0.018(2) 0.008(2) 0.016(2) 0.0031(19) 0.0074(19) 0.0058(18)
C10 0.024(2) 0.009(2) 0.019(3) 0.000(2) 0.011(2) 0.0014(19)
C11 0.018(2) 0.014(2) 0.022(3) 0.002(2) 0.006(2) 0.0018(19)
C12 0.023(2) 0.009(2) 0.020(3) 0.001(2) 0.009(2) 0.0027(19)
C13 0.017(2) 0.016(3) 0.034(3) 0.007(2) 0.004(2) -0.002(2)
C14 0.035(3) 0.025(3) 0.015(3) 0.008(2) 0.012(2) 0.004(2)
C15 0.013(2) 0.011(2) 0.014(2) 0.0037(19) 0.0018(18) 0.0029(18)
C16 0.012(2) 0.010(2) 0.019(3) 0.0002(19) 0.0005(19) -0.0010(18)
C17 0.013(2) 0.013(2) 0.023(3) 0.004(2) 0.002(2) -0.0019(18)
C18 0.018(2) 0.006(2) 0.026(3) 0.001(2) 0.005(2) -0.0008(18)
C19 0.024(3) 0.013(2) 0.019(3) 0.000(2) 0.006(2) 0.006(2)
C20 0.019(2) 0.020(3) 0.018(3) 0.003(2) 0.001(2) 0.005(2)
Se3 0.0184(2) 0.0203(3) 0.0136(2) 0.0075(2) 0.00454(19) 0.0074(2)
Se4 0.0140(2) 0.0162(2) 0.0151(2) -0.0054(2) 0.00336(19) -0.00496(18)
P3 0.0100(5) 0.0087(6) 0.0106(6) 0.0007(4) 0.0029(4) 0.0016(4)
P4 0.0107(5) 0.0097(6) 0.0095(6) -0.0019(5) 0.0022(4) -0.0012(4)
N7 0.0114(18) 0.0064(18) 0.011(2) -0.0016(15) 0.0033(15) 0.0016(14)
N8 0.0115(18) 0.0084(18) 0.011(2) -0.0003(15) 0.0041(15) 0.0009(14)
N9 0.0128(18) 0.0063(19) 0.020(2) 0.0012(16) 0.0037(16) -0.0002(15)
N10 0.0096(18) 0.0113(19) 0.015(2) 0.0001(16) 0.0032(16) 0.0006(15)
N11 0.020(2) 0.0053(18) 0.010(2) -0.0005(15) 0.0015(16) -0.0027(15)
N12 0.0154(19) 0.0079(19) 0.016(2) 0.0027(16) 0.0039(17) -0.0014(15)
C21 0.012(2) 0.013(2) 0.016(2) -0.0065(19) 0.0058(19) -0.0007(18)
C22 0.016(2) 0.015(2) 0.015(2) -0.0002(19) 0.0089(19) -0.0010(19)
C23 0.014(2) 0.022(3) 0.015(3) -0.003(2) 0.0030(19) 0.001(2)
C24 0.014(2) 0.014(2) 0.015(2) -0.0019(19) 0.0049(19) -0.0003(18)
C25 0.016(2) 0.012(2) 0.012(2) -0.0056(19) 0.0069(19) 0.0029(18)
C26 0.015(2) 0.032(3) 0.015(3) -0.009(2) 0.006(2) -0.001(2)
C27 0.021(2) 0.018(3) 0.019(3) -0.008(2) 0.011(2) -0.003(2)
C28 0.017(2) 0.009(2) 0.029(3) -0.004(2) 0.010(2) 0.0019(19)
C29 0.011(2) 0.009(2) 0.027(3) 0.004(2) 0.004(2) 0.0012(17)
C30 0.013(2) 0.011(2) 0.017(3) 0.0045(19) 0.0006(19) 0.0012(18)
C31 0.014(2) 0.009(2) 0.012(2) 0.0004(18) 0.0027(18) 0.0022(17)
C32 0.013(2) 0.010(2) 0.015(2) -0.0006(19) 0.0010(18) 0.0006(17)
C33 0.022(2) 0.012(2) 0.019(3) -0.004(2) 0.009(2) -0.0040(19)
C34 0.009(2) 0.018(3) 0.020(3) -0.001(2) 0.0063(19) 0.0007(18)
C35 0.016(2) 0.010(2) 0.012(2) -0.0006(18) 0.0027(19) -0.0026(18)
C36 0.019(2) 0.011(2) 0.011(2) -0.0009(18) 0.0046(19) -0.0003(18)
C37 0.021(2) 0.009(2) 0.017(3) 0.0021(19) 0.004(2) -0.0058(19)
C38 0.030(3) 0.003(2) 0.012(2) -0.0010(18) 0.004(2) -0.0055(19)
C39 0.020(2) 0.015(2) 0.020(3) 0.004(2) 0.007(2) 0.0020(19)
C40 0.026(3) 0.016(3) 0.017(3) 0.001(2) 0.008(2) -0.002(2)
O1 0.050(3) 0.039(3) 0.031(3) 0.002(2) -0.001(2) 0.022(2)

loop_
_atom_type_symbol
_atom_type_description
_atom_type_scat_dispersion_real
_atom_type_scat_dispersion_imag
_atom_type_scat_source
C C 0.0033 0.0016 'International Tables Vol C Tables 4.2.6.8 and 6.1.1.4'
H H 0.0000 0.0000 'International Tables Vol C Tables 4.2.6.8 and 6.1.1.4'
N N 0.0061 0.0033 'International Tables Vol C Tables 4.2.6.8 and 6.1.1.4'
O O 0.0106 0.0060 'International Tables Vol C Tables 4.2.6.8 and 6.1.1.4'
P P 0.1023 0.0942 'International Tables Vol C Tables 4.2.6.8 and 6.1.1.4'
Se Se -0.0929 2.2259 'International Tables Vol C Tables 4.2.6.8 and 6.1.1.4'
I I -0.4742 1.8119 'International Tables Vol C Tables 4.2.6.8 and 6.1.1.4'

loop_
_geom_angle_atom_site_label_1
_geom_angle_atom_site_label_2
_geom_angle_atom_site_label_3
_geom_angle
N3 P1 N1 107.3(2)
N3 P1 N2 111.6(2)
N1 P1 N2 83.79(19)
N3 P1 Se1 110.42(14)
N1 P1 Se1 122.73(14)
N2 P1 Se1 118.44(14)
N5 P2 N2 108.2(2)
N5 P2 N1 113.9(2)
N2 P2 N1 83.51(19)
N5 P2 Se2 110.26(15)
N2 P2 Se2 121.57(14)
N1 P2 Se2 117.14(14)
C1 N1 P1 130.0(3)
C1 N1 P2 129.5(3)
P1 N1 P2 95.9(2)
C5 N2 P2 129.4(3)
C5 N2 P1 128.8(3)
P2 N2 P1 95.4(2)
C9 N3 C12 113.1(4)
C9 N3 P1 119.6(3)
C12 N3 P1 121.7(3)
C14 N4 C13 108.0(4)
C14 N4 C10 109.0(4)
C13 N4 C10 110.3(4)
C14 N4 C11 109.8(4)
C13 N4 C11 111.9(4)
C10 N4 C11 107.8(4)
C15 N5 C18 111.3(4)
C15 N5 P2 124.8(3)
C18 N5 P2 121.5(3)
C20 N6 C19 107.5(4)
C20 N6 C16 108.6(4)
C19 N6 C16 110.5(4)
C20 N6 C17 108.5(4)
C19 N6 C17 112.3(4)
C16 N6 C17 109.3(4)
N1 C1 C2 107.7(4)
N1 C1 C3 111.0(4)
C2 C1 C3 111.3(4)
N1 C1 C4 107.4(4)
C2 C1 C4 109.4(4)
C3 C1 C4 109.9(4)
C1 C2 H2A 109.5
C1 C2 H2B 109.5
H2A C2 H2B 109.5
C1 C2 H2C 109.5
H2A C2 H2C 109.5
H2B C2 H2C 109.5
C1 C3 H3A 109.5
C1 C3 H3B 109.5
H3A C3 H3B 109.5
C1 C3 H3C 109.5
H3A C3 H3C 109.5
H3B C3 H3C 109.5
C1 C4 H4A 109.5
C1 C4 H4B 109.5
H4A C4 H4B 109.5
C1 C4 H4C 109.5
H4A C4 H4C 109.5
H4B C4 H4C 109.5
N2 C5 C7 107.1(4)
N2 C5 C6 110.8(4)
C7 C5 C6 110.8(4)
N2 C5 C8 107.8(4)
C7 C5 C8 109.7(4)
C6 C5 C8 110.7(4)
C5 C6 H6A 109.5
C5 C6 H6B 109.5
H6A C6 H6B 109.5
C5 C6 H6C 109.5
H6A C6 H6C 109.5
H6B C6 H6C 109.5
C5 C7 H7A 109.5
C5 C7 H7B 109.5
H7A C7 H7B 109.5
C5 C7 H7C 109.5
H7A C7 H7C 109.5
H7B C7 H7C 109.5
C5 C8 H8A 109.5
C5 C8 H8B 109.5
H8A C8 H8B 109.5
C5 C8 H8C 109.5
H8A C8 H8C 109.5
H8B C8 H8C 109.5
N3 C9 C10 110.3(4)
N3 C9 H9A 109.6
C10 C9 H9A 109.6
N3 C9 H9B 109.6
C10 C9 H9B 109.6
H9A C9 H9B 108.1
N4 C10 C9 111.9(4)
N4 C10 H10A 109.2
C9 C10 H10A 109.2
N4 C10 H10B 109.2
C9 C10 H10B 109.2
H10A C10 H10B 107.9
C12 C11 N4 112.7(4)
C12 C11 H11A 109.1
N4 C11 H11A 109.1
C12 C11 H11B 109.1
N4 C11 H11B 109.1
H11A C11 H11B 107.8
N3 C12 C11 110.9(4)
N3 C12 H12A 109.5
C11 C12 H12A 109.5
N3 C12 H12B 109.5
C11 C12 H12B 109.5
H12A C12 H12B 108.1
N4 C13 H13A 109.5
N4 C13 H13B 109.5
H13A C13 H13B 109.5
N4 C13 H13C 109.5
H13A C13 H13C 109.5
H13B C13 H13C 109.5
N4 C14 H14A 109.5
N4 C14 H14B 109.5
H14A C14 H14B 109.5
N4 C14 H14C 109.5
H14A C14 H14C 109.5
H14B C14 H14C 109.5
N5 C15 C16 110.1(4)
N5 C15 H15A 109.6
C16 C15 H15A 109.6
N5 C15 H15B 109.6
C16 C15 H15B 109.6
H15A C15 H15B 108.1
N6 C16 C15 111.8(4)
N6 C16 H16A 109.3
C15 C16 H16A 109.3
N6 C16 H16B 109.3
C15 C16 H16B 109.3
H16A C16 H16B 107.9
N6 C17 C18 111.4(4)
N6 C17 H17A 109.4
C18 C17 H17A 109.4
N6 C17 H17B 109.4
C18 C17 H17B 109.4
H17A C17 H17B 108.0
N5 C18 C17 110.8(4)
N5 C18 H18A 109.5
C17 C18 H18A 109.5
N5 C18 H18B 109.5
C17 C18 H18B 109.5
H18A C18 H18B 108.1
N6 C19 H19A 109.5
N6 C19 H19B 109.5
H19A C19 H19B 109.5
N6 C19 H19C 109.5
H19A C19 H19C 109.5
H19B C19 H19C 109.5
N6 C20 H20A 109.5
N6 C20 H20B 109.5
H20A C20 H20B 109.5
N6 C20 H20C 109.5
H20A C20 H20C 109.5
H20B C20 H20C 109.5
N9 P3 N8 107.5(2)
N9 P3 N7 113.3(2)
N8 P3 N7 83.79(18)
N9 P3 Se3 110.38(15)
N8 P3 Se3 122.10(15)
N7 P3 Se3 117.33(14)
N11 P4 N7 107.0(2)
N11 P4 N8 112.7(2)
N7 P4 N8 83.80(19)
N11 P4 Se4 109.91(15)
N7 P4 Se4 122.01(14)
N8 P4 Se4 118.93(14)
C21 N7 P4 129.6(3)
C21 N7 P3 129.3(3)
P4 N7 P3 95.80(19)
C25 N8 P3 127.9(3)
C25 N8 P4 128.8(3)
P3 N8 P4 95.64(19)
C32 N9 C29 112.3(4)
C32 N9 P3 124.5(3)
C29 N9 P3 120.4(3)
C33 N10 C34 107.6(4)
C33 N10 C31 111.5(4)
C34 N10 C31 109.0(3)
C33 N10 C30 112.1(4)
C34 N10 C30 108.3(4)
C31 N10 C30 108.2(4)
C38 N11 C35 112.1(4)
C38 N11 P4 122.3(3)
C35 N11 P4 121.5(3)
C39 N12 C40 107.8(4)
C39 N12 C36 110.9(4)
C40 N12 C36 108.9(4)
C39 N12 C37 112.3(4)
C40 N12 C37 108.6(4)
C36 N12 C37 108.2(4)
N7 C21 C24 107.6(4)
N7 C21 C22 108.2(4)
C24 C21 C22 110.0(4)
N7 C21 C23 110.3(4)
C24 C21 C23 110.4(4)
C22 C21 C23 110.2(4)
C21 C22 H22A 109.5
C21 C22 H22B 109.5
H22A C22 H22B 109.5
C21 C22 H22C 109.5
H22A C22 H22C 109.5
H22B C22 H22C 109.5
C21 C23 H23A 109.5
C21 C23 H23B 109.5
H23A C23 H23B 109.5
C21 C23 H23C 109.5
H23A C23 H23C 109.5
H23B C23 H23C 109.5
C21 C24 H24A 109.5
C21 C24 H24B 109.5
H24A C24 H24B 109.5
C21 C24 H24C 109.5
H24A C24 H24C 109.5
H24B C24 H24C 109.5
N8 C25 C27 108.0(4)
N8 C25 C28 107.7(4)
C27 C25 C28 110.5(4)
N8 C25 C26 111.1(4)
C27 C25 C26 109.3(4)
C28 C25 C26 110.1(4)
C25 C26 H26A 109.5
C25 C26 H26B 109.5
H26A C26 H26B 109.5
C25 C26 H26C 109.5
H26A C26 H26C 109.5
H26B C26 H26C 109.5
C25 C27 H27A 109.5
C25 C27 H27B 109.5
H27A C27 H27B 109.5
C25 C27 H27C 109.5
H27A C27 H27C 109.5
H27B C27 H27C 109.5
C25 C28 H28A 109.5
C25 C28 H28B 109.5
H28A C28 H28B 109.5
C25 C28 H28C 109.5
H28A C28 H28C 109.5
H28B C28 H28C 109.5
N9 C29 C30 110.9(4)
N9 C29 H29A 109.5
C30 C29 H29A 109.5
N9 C29 H29B 109.5
C30 C29 H29B 109.5
H29A C29 H29B 108.0
C29 C30 N10 111.5(4)
C29 C30 H30A 109.3
N10 C30 H30A 109.3
C29 C30 H30B 109.3
N10 C30 H30B 109.3
H30A C30 H30B 108.0
N10 C31 C32 112.0(4)
N10 C31 H31A 109.2
C32 C31 H31A 109.2
N10 C31 H31B 109.2
C32 C31 H31B 109.2
H31A C31 H31B 107.9
N9 C32 C31 110.9(4)
N9 C32 H32A 109.5
C31 C32 H32A 109.5
N9 C32 H32B 109.5
C31 C32 H32B 109.5
H32A C32 H32B 108.1
N10 C33 H33A 109.5
N10 C33 H33B 109.5
H33A C33 H33B 109.5
N10 C33 H33C 109.5
H33A C33 H33C 109.5
H33B C33 H33C 109.5
N10 C34 H34A 109.5
N10 C34 H34B 109.5
H34A C34 H34B 109.5
N10 C34 H34C 109.5
H34A C34 H34C 109.5
H34B C34 H34C 109.5
N11 C35 C36 110.9(4)
N11 C35 H35A 109.5
C36 C35 H35A 109.5
N11 C35 H35B 109.5
C36 C35 H35B 109.5
H35A C35 H35B 108.1
N12 C36 C35 111.6(4)
N12 C36 H36A 109.3
C35 C36 H36A 109.3
N12 C36 H36B 109.3
C35 C36 H36B 109.3
H36A C36 H36B 108.0
C38 C37 N12 112.1(4)
C38 C37 H37A 109.2
N12 C37 H37A 109.2
C38 C37 H37B 109.2
N12 C37 H37B 109.2
H37A C37 H37B 107.9
N11 C38 C37 110.6(4)
N11 C38 H38A 109.5
C37 C38 H38A 109.5
N11 C38 H38B 109.5
C37 C38 H38B 109.5
H38A C38 H38B 108.1
N12 C39 H39A 109.5
N12 C39 H39B 109.5
H39A C39 H39B 109.5
N12 C39 H39C 109.5
H39A C39 H39C 109.5
H39B C39 H39C 109.5
N12 C40 H40A 109.5
N12 C40 H40B 109.5
H40A C40 H40B 109.5
N12 C40 H40C 109.5
H40A C40 H40C 109.5
H40B C40 H40C 109.5
H1OA O1 H1OB 102.3

loop_
_geom_bond_atom_site_label_1
_geom_bond_atom_site_label_2
_geom_bond_distance
Se1 P1 2.0823(12)
Se2 P2 2.0773(13)
P1 N3 1.662(4)
P1 N1 1.673(4)
P1 N2 1.708(4)
P2 N5 1.652(4)
P2 N2 1.685(4)
P2 N1 1.705(4)
N1 C1 1.505(6)
N2 C5 1.509(6)
N3 C9 1.461(6)
N3 C12 1.463(6)
N4 C14 1.491(6)
N4 C13 1.499(7)
N4 C10 1.511(6)
N4 C11 1.513(6)
N5 C15 1.467(6)
N5 C18 1.476(6)
N6 C20 1.502(6)
N6 C19 1.503(6)
N6 C16 1.505(6)
N6 C17 1.505(6)
C1 C2 1.520(7)
C1 C3 1.528(7)
C1 C4 1.528(7)
C2 H2A 0.9800
C2 H2B 0.9800
C2 H2C 0.9800
C3 H3A 0.9800
C3 H3B 0.9800
C3 H3C 0.9800
C4 H4A 0.9800
C4 H4B 0.9800
C4 H4C 0.9800
C5 C7 1.522(7)
C5 C6 1.525(6)
C5 C8 1.533(7)
C6 H6A 0.9800
C6 H6B 0.9800
C6 H6C 0.9800
C7 H7A 0.9800
C7 H7B 0.9800
C7 H7C 0.9800
C8 H8A 0.9800
C8 H8B 0.9800
C8 H8C 0.9800
C9 C10 1.523(7)
C9 H9A 0.9900
C9 H9B 0.9900
C10 H10A 0.9900
C10 H10B 0.9900
C11 C12 1.500(7)
C11 H11A 0.9900
C11 H11B 0.9900
C12 H12A 0.9900
C12 H12B 0.9900
C13 H13A 0.9800
C13 H13B 0.9800
C13 H13C 0.9800
C14 H14A 0.9800
C14 H14B 0.9800
C14 H14C 0.9800
C15 C16 1.524(6)
C15 H15A 0.9900
C15 H15B 0.9900
C16 H16A 0.9900
C16 H16B 0.9900
C17 C18 1.520(7)
C17 H17A 0.9900
C17 H17B 0.9900
C18 H18A 0.9900
C18 H18B 0.9900
C19 H19A 0.9800
C19 H19B 0.9800
C19 H19C 0.9800
C20 H20A 0.9800
C20 H20B 0.9800
C20 H20C 0.9800
Se3 P3 2.0771(13)
Se4 P4 2.0822(13)
P3 N9 1.660(4)
P3 N8 1.680(4)
P3 N7 1.707(4)
P4 N11 1.656(4)
P4 N7 1.677(4)
P4 N8 1.709(4)
N7 C21 1.501(5)
N8 C25 1.506(6)
N9 C32 1.462(6)
N9 C29 1.468(6)
N10 C33 1.501(6)
N10 C34 1.501(6)
N10 C31 1.504(6)
N10 C30 1.513(6)
N11 C38 1.460(6)
N11 C35 1.472(6)
N12 C39 1.498(6)
N12 C40 1.503(6)
N12 C36 1.504(6)
N12 C37 1.516(6)
C21 C24 1.521(6)
C21 C22 1.524(6)
C21 C23 1.540(7)
C22 H22A 0.9800
C22 H22B 0.9800
C22 H22C 0.9800
C23 H23A 0.9800
C23 H23B 0.9800
C23 H23C 0.9800
C24 H24A 0.9800
C24 H24B 0.9800
C24 H24C 0.9800
C25 C27 1.526(6)
C25 C28 1.529(7)
C25 C26 1.536(7)
C26 H26A 0.9800
C26 H26B 0.9800
C26 H26C 0.9800
C27 H27A 0.9800
C27 H27B 0.9800
C27 H27C 0.9800
C28 H28A 0.9800
C28 H28B 0.9800
C28 H28C 0.9800
C29 C30 1.507(6)
C29 H29A 0.9900
C29 H29B 0.9900
C30 H30A 0.9900
C30 H30B 0.9900
C31 C32 1.517(6)
C31 H31A 0.9900
C31 H31B 0.9900
C32 H32A 0.9900
C32 H32B 0.9900
C33 H33A 0.9800
C33 H33B 0.9800
C33 H33C 0.9800
C34 H34A 0.9800
C34 H34B 0.9800
C34 H34C 0.9800
C35 C36 1.517(6)
C35 H35A 0.9900
C35 H35B 0.9900
C36 H36A 0.9900
C36 H36B 0.9900
C37 C38 1.509(7)
C37 H37A 0.9900
C37 H37B 0.9900
C38 H38A 0.9900
C38 H38B 0.9900
C39 H39A 0.9800
C39 H39B 0.9800
C39 H39C 0.9800
C40 H40A 0.9800
C40 H40B 0.9800
C40 H40C 0.9800
O1 H1OA 0.8502
O1 H1OB 0.8499

loop_
_geom_hbond_atom_site_label_D
_geom_hbond_atom_site_label_H
_geom_hbond_atom_site_label_A
_geom_hbond_distance_DH
_geom_hbond_distance_HA
_geom_hbond_distance_DA
_geom_hbond_angle_DHA
_geom_hbond_site_symmetry_A
C17 H17A O1 0.99 2.41 3.327(7) 154 1_545
C20 H20A O1 0.98 2.62 3.485(7) 147 1_545
O1 H1OA I1 0.85 2.75 3.545(4) 157 3_666
O1 H1OB I2 0.85 2.90 3.668(5) 151 4_576
